data_4071230
loop_
_publ_author_name
'Adams, Richard D.'
'Boswell, Erin'

_publ_section_title
;
 Cleavage oftert-Butyl Groups from the Tri-tert-butylphosphine Ligand in
 Osmium&#x2212;Platinum Carbonyl Cluster Complexes
;
_journal_issue 9
_journal_name_full Organometallics
_journal_page_first 2021
_journal_paper_doi 10.1021/om8000422
_journal_volume 27
_journal_year 2008
_chemical_formula_sum 'C33 H52 O9 Os3 P2 Pt2'
_chemical_formula_weight 1615.47
_chemical_name_systematic
; 
 ? 
;
_space_group_IT_number 14
_symmetry_cell_setting monoclinic
_symmetry_space_group_name_Hall '-P 2ybc'
_symmetry_space_group_name_H-M 'P 1 21/c 1'
_atom_sites_solution_hydrogens geom
_atom_sites_solution_primary direct
_atom_sites_solution_secondary difmap
_audit_creation_method SHELXL-97
_cell_angle_alpha 90.00
_cell_angle_beta 95.975(3)
_cell_angle_gamma 90.00
_cell_formula_units_Z 4
_cell_length_a 15.303(2)
_cell_length_b 13.4145(19)
_cell_length_c 24.337(4)
_cell_measurement_reflns_used 9191
_cell_measurement_temperature 294(2)
_cell_measurement_theta_max 26.62
_cell_measurement_theta_min 2.26
_cell_volume 4968.8(13)
_computing_structure_refinement 'SHELXL-97 (Sheldrick, 1997)'
_computing_structure_solution 'SHELXS-97 (Sheldrick, 1990)'
_diffrn_ambient_temperature 294(2)
_diffrn_measured_fraction_theta_full 0.998
_diffrn_measured_fraction_theta_max 0.998
_diffrn_radiation_monochromator graphite
_diffrn_radiation_source 'fine-focus sealed tube'
_diffrn_radiation_type MoK\a
_diffrn_radiation_wavelength 0.71073
_diffrn_reflns_av_R_equivalents 0.0562
_diffrn_reflns_av_sigmaI/netI 0.0490
_diffrn_reflns_limit_h_max 20
_diffrn_reflns_limit_h_min -20
_diffrn_reflns_limit_k_max 17
_diffrn_reflns_limit_k_min -17
_diffrn_reflns_limit_l_max 32
_diffrn_reflns_limit_l_min -32
_diffrn_reflns_number 51558
_diffrn_reflns_theta_full 28.28
_diffrn_reflns_theta_max 28.28
_diffrn_reflns_theta_min 1.34
_diffrn_standards_decay_% <1
_exptl_absorpt_coefficient_mu 13.357
_exptl_absorpt_correction_T_max 1.000
_exptl_absorpt_correction_T_min 0.074
_exptl_absorpt_correction_type multi-scan
_exptl_crystal_colour red
_exptl_crystal_density_diffrn 2.160
_exptl_crystal_density_method 'not measured'
_exptl_crystal_description plate
_exptl_crystal_F_000 2944
_exptl_crystal_size_max 0.14
_exptl_crystal_size_mid 0.08
_exptl_crystal_size_min 0.01
_refine_diff_density_max 2.702
_refine_diff_density_min -1.403
_refine_diff_density_rms 0.517
_refine_ls_extinction_method none
_refine_ls_goodness_of_fit_ref 1.099
_refine_ls_hydrogen_treatment mixed
_refine_ls_matrix_type full
_refine_ls_number_parameters 463
_refine_ls_number_reflns 12312
_refine_ls_number_restraints 2
_refine_ls_restrained_S_all 1.099
_refine_ls_R_factor_all 0.0701
_refine_ls_R_factor_gt 0.0459
_refine_ls_shift/su_max 0.001
_refine_ls_shift/su_mean 0.000
_refine_ls_structure_factor_coef Fsqd
_refine_ls_weighting_details 'calc w=1/[\s^2^(Fo^2^)+(0.0730P)^2^+3.0934P] where P=(Fo^2^+2Fc^2^)/3'
_refine_ls_weighting_scheme calc
_refine_ls_wR_factor_gt 0.1264
_refine_ls_wR_factor_ref 0.1437
_reflns_number_gt 9041
_reflns_number_total 12312
_reflns_threshold_expression >2sigma(I)
_cod_data_source_file om8000422-file001.cif
_cod_data_source_block p21c
_cod_depositor_comments
;
The following automatic conversions were performed:

'_symmetry_cell_setting' value 'Monoclinic' changed to 'monoclinic'
according to /home/saulius/struct/CIF-dictionaries/cif_core.dic
dictionary named 'cif_core.dic' version 2.4.1 from
2010-06-29.

'_exptl_absorpt_correction_type' value 'Multi-Scan'
changed to 'multi-scan' according to
/home/saulius/struct/CIF-dictionaries/cif_core.dic dictionary named
'cif_core.dic' version 2.4.1 from 2010-06-29.

Automatic conversion script
Id: cif_fix_values 1715 2011-07-08 13:25:40Z adriana 
;
_cod_original_cell_volume 4968.8(12)
_cod_original_sg_symbol_H-M P2(1)/c
_cod_database_code 4071230

loop_
_symmetry_equiv_pos_as_xyz
'x, y, z'
'-x, y+1/2, -z+1/2'
'-x, -y, -z'
'x, -y-1/2, z-1/2'

loop_
_atom_site_label
_atom_site_type_symbol
_atom_site_fract_x
_atom_site_fract_y
_atom_site_fract_z
_atom_site_U_iso_or_equiv
_atom_site_adp_type
_atom_site_occupancy
_atom_site_symmetry_multiplicity
_atom_site_calc_flag
_atom_site_refinement_flags
Pt1 Pt 0.23650(3) 0.61853(3) 0.113193(16) 0.04480(11) Uani 1 1 d .
Pt2 Pt 0.24922(3) 0.78220(3) 0.189682(16) 0.04766(11) Uani 1 1 d .
Os1 Os 0.09948(3) 0.88421(3) 0.148275(16) 0.04439(11) Uani 1 1 d D
Os2 Os 0.07076(3) 0.70195(3) 0.082227(16) 0.04314(11) Uani 1 1 d D
Os3 Os 0.22730(3) 0.82037(3) 0.078615(17) 0.04657(11) Uani 1 1 d .
P1 P 0.3165(2) 0.4714(2) 0.12192(13) 0.0563(7) Uani 1 1 d .
P2 P 0.16083(19) 0.8694(2) 0.24089(11) 0.0498(6) Uani 1 1 d .
O11 O -0.0856(6) 0.9362(10) 0.1713(5) 0.111(4) Uani 1 1 d .
O12 O 0.1407(8) 1.1026(6) 0.1297(5) 0.095(3) Uani 1 1 d .
O13 O 0.4213(6) 0.8233(9) 0.1281(5) 0.106(4) Uani 1 1 d .
O21 O 0.0934(6) 0.5282(6) 0.1626(4) 0.073(2) Uani 1 1 d .
O22 O 0.0751(7) 0.5814(7) -0.0223(4) 0.091(3) Uani 1 1 d .
O23 O -0.1152(6) 0.6449(8) 0.0920(4) 0.088(3) Uani 1 1 d .
O25 O 0.3911(7) 0.7231(8) 0.2758(4) 0.103(4) Uani 1 1 d .
O31 O 0.2691(8) 0.7143(8) -0.0252(4) 0.092(3) Uani 1 1 d .
O32 O 0.2625(8) 1.0299(7) 0.0363(5) 0.108(4) Uani 1 1 d .
C1 C 0.0932(7) 0.8544(7) 0.0628(4) 0.046(2) Uani 1 1 d .
C2 C 0.0276(8) 0.8466(8) 0.0199(4) 0.052(3) Uani 1 1 d .
C3 C -0.0649(8) 0.8818(8) 0.0229(5) 0.064(3) Uani 1 1 d .
H3A H -0.0763 0.8860 0.0609 0.096 Uiso 1 1 calc R
H3B H -0.1051 0.8355 0.0038 0.096 Uiso 1 1 calc R
H3C H -0.0723 0.9463 0.0060 0.096 Uiso 1 1 calc R
C4 C 0.0490(10) 0.8283(9) -0.0390(5) 0.072(4) Uani 1 1 d .
H4A H 0.0534 0.8910 -0.0575 0.108 Uiso 1 1 calc R
H4B H 0.0032 0.7891 -0.0583 0.108 Uiso 1 1 calc R
H4C H 0.1038 0.7934 -0.0382 0.108 Uiso 1 1 calc R
C11 C -0.0172(8) 0.9154(10) 0.1616(5) 0.065(3) Uani 1 1 d .
C12 C 0.1289(8) 1.0203(9) 0.1394(5) 0.062(3) Uani 1 1 d .
C13 C 0.3469(8) 0.8153(10) 0.1141(6) 0.066(3) Uani 1 1 d .
C21 C 0.1177(7) 0.5849(8) 0.1321(5) 0.053(3) Uani 1 1 d .
C22 C 0.0760(8) 0.6253(8) 0.0179(5) 0.057(3) Uani 1 1 d .
C23 C -0.0452(7) 0.6662(9) 0.0884(5) 0.054(3) Uani 1 1 d .
C25 C 0.3342(9) 0.7415(10) 0.2429(5) 0.070(3) Uani 1 1 d .
C31 C 0.2536(9) 0.7547(9) 0.0139(5) 0.063(3) Uani 1 1 d .
C32 C 0.2512(9) 0.9521(9) 0.0525(6) 0.071(3) Uani 1 1 d .
C40 C 0.2732(10) 0.3821(9) 0.0645(6) 0.073(4) Uani 1 1 d .
C41 C 0.2924(12) 0.4274(12) 0.0099(6) 0.100(5) Uani 1 1 d .
H41A H 0.2648 0.3881 -0.0200 0.151 Uiso 1 1 calc R
H41B H 0.3547 0.4287 0.0079 0.151 Uiso 1 1 calc R
H41C H 0.2697 0.4942 0.0071 0.151 Uiso 1 1 calc R
C42 C 0.1725(8) 0.3760(10) 0.0631(7) 0.086(5) Uani 1 1 d .
H42A H 0.1477 0.4413 0.0568 0.129 Uiso 1 1 calc R
H42B H 0.1572 0.3507 0.0977 0.129 Uiso 1 1 calc R
H42C H 0.1498 0.3323 0.0337 0.129 Uiso 1 1 calc R
C43 C 0.3101(11) 0.2760(9) 0.0701(8) 0.110(6) Uani 1 1 d .
H43A H 0.2848 0.2362 0.0397 0.165 Uiso 1 1 calc R
H43B H 0.2958 0.2473 0.1042 0.165 Uiso 1 1 calc R
H43C H 0.3727 0.2779 0.0698 0.165 Uiso 1 1 calc R
C44 C 0.3153(10) 0.4033(10) 0.1914(6) 0.079(4) Uani 1 1 d .
C45 C 0.2292(11) 0.3438(11) 0.1916(7) 0.097(5) Uani 1 1 d .
H45A H 0.2253 0.3167 0.2278 0.146 Uiso 1 1 calc R
H45B H 0.2285 0.2906 0.1652 0.146 Uiso 1 1 calc R
H45C H 0.1801 0.3872 0.1820 0.146 Uiso 1 1 calc R
C46 C 0.3915(11) 0.3274(13) 0.2074(7) 0.113(6) Uani 1 1 d .
H46A H 0.3738 0.2810 0.2342 0.169 Uiso 1 1 calc R
H46B H 0.4429 0.3628 0.2228 0.169 Uiso 1 1 calc R
H46C H 0.4047 0.2919 0.1750 0.169 Uiso 1 1 calc R
C47 C 0.3129(11) 0.4840(11) 0.2358(6) 0.098(5) Uani 1 1 d .
H47A H 0.2686 0.5323 0.2240 0.147 Uiso 1 1 calc R
H47B H 0.3692 0.5163 0.2414 0.147 Uiso 1 1 calc R
H47C H 0.2996 0.4541 0.2697 0.147 Uiso 1 1 calc R
C48 C 0.4334(8) 0.5058(10) 0.1104(6) 0.073(4) Uani 1 1 d .
C49 C 0.4937(9) 0.4183(11) 0.0940(8) 0.097(5) Uani 1 1 d .
H49A H 0.4699 0.3908 0.0592 0.146 Uiso 1 1 calc R
H49B H 0.4961 0.3674 0.1219 0.146 Uiso 1 1 calc R
H49C H 0.5518 0.4432 0.0910 0.146 Uiso 1 1 calc R
C50 C 0.4755(10) 0.5622(12) 0.1657(7) 0.103(6) Uani 1 1 d .
H50A H 0.5337 0.5844 0.1606 0.155 Uiso 1 1 calc R
H50B H 0.4780 0.5171 0.1964 0.155 Uiso 1 1 calc R
H50C H 0.4397 0.6186 0.1728 0.155 Uiso 1 1 calc R
C51 C 0.4327(9) 0.5812(11) 0.0634(6) 0.084(4) Uani 1 1 d .
H51A H 0.4919 0.6008 0.0589 0.127 Uiso 1 1 calc R
H51B H 0.3994 0.6388 0.0719 0.127 Uiso 1 1 calc R
H51C H 0.4065 0.5515 0.0298 0.127 Uiso 1 1 calc R
C52 C 0.1074(9) 0.7911(10) 0.2930(5) 0.065(3) Uani 1 1 d .
C53 C 0.0498(12) 0.7101(11) 0.2593(6) 0.098(5) Uani 1 1 d .
H53A H 0.0227 0.6677 0.2843 0.147 Uiso 1 1 calc R
H53B H 0.0865 0.6709 0.2380 0.147 Uiso 1 1 calc R
H53C H 0.0052 0.7425 0.2349 0.147 Uiso 1 1 calc R
C54 C 0.1748(11) 0.7347(12) 0.3328(5) 0.088(4) Uani 1 1 d .
H54A H 0.1934 0.7765 0.3639 0.131 Uiso 1 1 calc R
H54B H 0.2247 0.7173 0.3140 0.131 Uiso 1 1 calc R
H54C H 0.1484 0.6752 0.3455 0.131 Uiso 1 1 calc R
C55 C 0.0433(10) 0.8569(13) 0.3218(6) 0.092(5) Uani 1 1 d .
H55A H -0.0150 0.8301 0.3153 0.138 Uiso 1 1 calc R
H55B H 0.0440 0.9235 0.3073 0.138 Uiso 1 1 calc R
H55C H 0.0610 0.8582 0.3608 0.138 Uiso 1 1 calc R
C56 C 0.2152(9) 0.9821(9) 0.2746(6) 0.073(4) Uani 1 1 d .
C57 C 0.2539(10) 0.9583(11) 0.3367(5) 0.093(5) Uani 1 1 d .
H57A H 0.2906 0.9002 0.3372 0.140 Uiso 1 1 calc R
H57B H 0.2064 0.9465 0.3587 0.140 Uiso 1 1 calc R
H57C H 0.2881 1.0140 0.3515 0.140 Uiso 1 1 calc R
C58 C 0.1437(10) 1.0646(10) 0.2780(6) 0.089(5) Uani 1 1 d .
H58A H 0.1717 1.1267 0.2888 0.133 Uiso 1 1 calc R
H58B H 0.1050 1.0457 0.3049 0.133 Uiso 1 1 calc R
H58C H 0.1105 1.0721 0.2426 0.133 Uiso 1 1 calc R
C59 C 0.2882(9) 1.0147(10) 0.2412(6) 0.083(4) Uani 1 1 d .
H59A H 0.2635 1.0359 0.2052 0.125 Uiso 1 1 calc R
H59B H 0.3275 0.9599 0.2375 0.125 Uiso 1 1 calc R
H59C H 0.3198 1.0691 0.2596 0.125 Uiso 1 1 calc R
H1 H 0.045(12) 0.769(8) 0.140(6) 0.25(11) Uiso 1 1 d D

loop_
_atom_site_aniso_label
_atom_site_aniso_U_11
_atom_site_aniso_U_22
_atom_site_aniso_U_33
_atom_site_aniso_U_23
_atom_site_aniso_U_13
_atom_site_aniso_U_12
Pt1 0.0452(2) 0.0424(2) 0.0469(2) -0.00201(16) 0.00542(17) 0.00093(16)
Pt2 0.0434(2) 0.0543(2) 0.0442(2) -0.00593(17) -0.00059(17) 0.00507(17)
Os1 0.0439(2) 0.0473(2) 0.0408(2) -0.00552(16) -0.00143(16) 0.00325(16)
Os2 0.0438(2) 0.0432(2) 0.0416(2) -0.00183(15) 0.00054(16) -0.00133(16)
Os3 0.0497(2) 0.0448(2) 0.0464(2) 0.00137(16) 0.01047(18) -0.00371(17)
P1 0.0534(17) 0.0484(15) 0.0659(18) -0.0055(13) 0.0005(14) 0.0071(13)
P2 0.0461(15) 0.0630(16) 0.0391(13) -0.0092(12) -0.0008(11) 0.0070(13)
O11 0.056(6) 0.170(12) 0.108(8) -0.043(8) 0.012(6) 0.015(7)
O12 0.129(9) 0.047(5) 0.104(8) 0.003(5) -0.007(7) -0.011(5)
O13 0.047(6) 0.121(8) 0.148(11) 0.028(8) 0.009(6) -0.017(6)
O21 0.070(6) 0.066(5) 0.086(6) 0.030(5) 0.023(5) 0.009(4)
O22 0.116(9) 0.081(6) 0.073(6) -0.035(5) 0.004(6) 0.009(6)
O23 0.057(6) 0.121(8) 0.087(7) 0.003(6) 0.006(5) -0.014(6)
O25 0.092(8) 0.117(9) 0.088(7) -0.019(6) -0.042(6) 0.017(6)
O31 0.114(9) 0.104(8) 0.063(6) -0.016(5) 0.033(6) 0.009(6)
O32 0.125(9) 0.063(6) 0.141(10) 0.031(6) 0.046(8) -0.015(6)
C1 0.051(6) 0.041(5) 0.048(5) 0.003(4) 0.005(5) 0.000(4)
C2 0.058(7) 0.054(6) 0.041(5) 0.002(5) -0.009(5) 0.003(5)
C3 0.063(7) 0.047(6) 0.077(8) -0.002(5) -0.017(6) -0.003(5)
C4 0.102(11) 0.065(7) 0.046(6) 0.009(5) -0.005(7) 0.003(7)
C11 0.052(7) 0.080(8) 0.063(7) -0.012(6) -0.001(6) 0.009(6)
C12 0.066(8) 0.057(7) 0.061(7) -0.008(6) -0.006(6) 0.005(6)
C13 0.044(7) 0.069(7) 0.086(9) 0.015(6) 0.006(6) -0.009(6)
C21 0.056(7) 0.043(5) 0.061(7) 0.005(5) 0.005(5) -0.008(5)
C22 0.070(8) 0.050(6) 0.049(6) -0.009(5) -0.002(5) -0.003(5)
C23 0.040(6) 0.067(7) 0.055(6) -0.002(5) 0.004(5) -0.008(5)
C25 0.068(8) 0.092(9) 0.050(7) -0.016(6) 0.000(6) 0.010(7)
C31 0.077(9) 0.063(7) 0.051(6) -0.001(6) 0.017(6) -0.002(6)
C32 0.068(8) 0.059(7) 0.089(9) 0.003(7) 0.026(7) -0.008(6)
C40 0.086(10) 0.057(7) 0.073(8) -0.022(6) -0.010(7) 0.007(6)
C41 0.125(14) 0.109(12) 0.065(9) -0.027(9) 0.003(9) 0.007(11)
C42 0.058(8) 0.070(8) 0.128(13) -0.033(8) -0.002(8) -0.015(7)
C43 0.099(12) 0.055(8) 0.170(18) -0.043(10) -0.015(12) 0.025(8)
C44 0.091(10) 0.069(8) 0.074(9) 0.005(7) -0.006(8) 0.022(7)
C45 0.103(13) 0.070(9) 0.123(14) 0.027(9) 0.031(11) -0.001(9)
C46 0.116(14) 0.115(13) 0.102(13) 0.026(11) -0.018(11) 0.046(11)
C47 0.122(14) 0.084(10) 0.083(10) 0.007(8) -0.011(10) 0.023(9)
C48 0.052(7) 0.070(8) 0.097(10) -0.010(7) 0.010(7) 0.006(6)
C49 0.067(9) 0.090(10) 0.135(15) -0.006(10) 0.017(9) 0.023(8)
C50 0.064(9) 0.100(11) 0.139(15) -0.029(11) -0.021(9) 0.002(8)
C51 0.070(9) 0.085(9) 0.099(11) -0.011(9) 0.011(8) -0.002(8)
C52 0.067(8) 0.082(8) 0.048(6) 0.005(6) 0.013(6) 0.002(6)
C53 0.120(14) 0.112(12) 0.062(8) 0.021(8) 0.008(9) -0.043(10)
C54 0.095(11) 0.113(12) 0.052(7) 0.020(7) -0.001(7) 0.009(9)
C55 0.078(10) 0.137(14) 0.067(9) -0.002(9) 0.035(8) 0.015(9)
C56 0.078(9) 0.063(7) 0.072(8) -0.022(6) -0.020(7) 0.007(7)
C57 0.101(11) 0.100(11) 0.071(9) -0.031(8) -0.036(8) 0.006(9)
C58 0.093(11) 0.088(10) 0.079(9) -0.040(8) -0.020(8) 0.027(8)
C59 0.066(8) 0.073(8) 0.106(11) -0.024(8) -0.016(8) -0.013(7)

loop_
_atom_type_symbol
_atom_type_description
_atom_type_scat_dispersion_real
_atom_type_scat_dispersion_imag
_atom_type_scat_source
C C 0.0033 0.0016 'International Tables Vol C Tables 4.2.6.8 and 6.1.1.4'
H H 0.0000 0.0000 'International Tables Vol C Tables 4.2.6.8 and 6.1.1.4'
O O 0.0106 0.0060 'International Tables Vol C Tables 4.2.6.8 and 6.1.1.4'
P P 0.1023 0.0942 'International Tables Vol C Tables 4.2.6.8 and 6.1.1.4'
Os Os -1.2165 7.6030 'International Tables Vol C Tables 4.2.6.8 and 6.1.1.4'
Pt Pt -1.7033 8.3905 'International Tables Vol C Tables 4.2.6.8 and 6.1.1.4'

loop_
_geom_angle_atom_site_label_1
_geom_angle_atom_site_label_2
_geom_angle_atom_site_label_3
_geom_angle
C21 Pt1 P1 105.9(3)
C21 Pt1 Os2 47.5(3)
P1 Pt1 Os2 144.92(8)
C21 Pt1 Os3 105.6(3)
P1 Pt1 Os3 148.09(8)
Os2 Pt1 Os3 61.523(14)
C21 Pt1 Pt2 91.5(3)
P1 Pt1 Pt2 126.24(8)
Os2 Pt1 Pt2 82.382(16)
Os3 Pt1 Pt2 57.324(16)
C25 Pt2 P2 100.8(4)
C25 Pt2 C13 97.9(5)
P2 Pt2 C13 138.1(3)
C25 Pt2 Os3 139.8(4)
P2 Pt2 Os3 115.40(7)
C13 Pt2 Os3 43.0(3)
C25 Pt2 Os1 155.5(4)
P2 Pt2 Os1 54.83(7)
C13 Pt2 Os1 100.3(3)
Os3 Pt2 Os1 62.367(15)
C25 Pt2 Pt1 103.1(4)
P2 Pt2 Pt1 138.55(8)
C13 Pt2 Pt1 70.6(3)
Os3 Pt2 Pt1 60.650(16)
Os1 Pt2 Pt1 98.298(18)
C11 Os1 C12 92.6(6)
C11 Os1 C1 105.3(5)
C12 Os1 C1 93.3(4)
C11 Os1 P2 98.2(4)
C12 Os1 P2 96.5(4)
C1 Os1 P2 154.0(3)
C11 Os1 Pt2 143.7(4)
C12 Os1 Pt2 108.6(4)
C1 Os1 Pt2 102.5(3)
P2 Os1 Pt2 51.55(7)
C11 Os1 Os3 152.3(4)
C12 Os1 Os3 92.1(4)
C1 Os1 Os3 47.2(3)
P2 Os1 Os3 108.28(7)
Pt2 Os1 Os3 58.296(17)
C11 Os1 Os2 100.8(4)
C12 Os1 Os2 139.7(4)
C1 Os1 Os2 46.6(3)
P2 Os1 Os2 118.40(7)
Pt2 Os1 Os2 81.868(17)
Os3 Os1 Os2 59.780(14)
C11 Os1 H1 77(6)
C12 Os1 H1 162(8)
C1 Os1 H1 76(3)
P2 Os1 H1 100(6)
Pt2 Os1 H1 88(8)
Os3 Os1 H1 91(3)
Os2 Os1 H1 33.2(8)
C23 Os2 C22 92.8(5)
C23 Os2 C21 91.9(5)
C22 Os2 C21 91.8(5)
C23 Os2 C1 116.2(5)
C22 Os2 C1 108.5(4)
C21 Os2 C1 143.5(4)
C23 Os2 C2 93.1(4)
C22 Os2 C2 87.2(4)
C21 Os2 C2 174.9(4)
C1 Os2 C2 33.2(4)
C23 Os2 Pt1 136.1(4)
C22 Os2 Pt1 83.7(4)
C21 Os2 Pt1 44.7(3)
C1 Os2 Pt1 106.3(3)
C2 Os2 Pt1 130.2(3)
C23 Os2 Os3 161.4(4)
C22 Os2 Os3 99.7(4)
C21 Os2 Os3 101.4(3)
C1 Os2 Os3 46.5(3)
C2 Os2 Os3 73.9(3)
Pt1 Os2 Os3 59.779(17)
C23 Os2 Os1 105.1(4)
C22 Os2 Os1 153.4(4)
C21 Os2 Os1 106.7(3)
C1 Os2 Os1 46.0(3)
C2 Os2 Os1 72.7(2)
Pt1 Os2 Os1 96.065(17)
Os3 Os2 Os1 58.671(15)
C23 Os2 H1 77(4)
C22 Os2 H1 169(6)
C21 Os2 H1 91(7)
C1 Os2 H1 75(3)
C2 Os2 H1 91(6)
Pt1 Os2 H1 105(8)
Os3 Os2 H1 90(3)
Os1 Os2 H1 33.4(8)
C31 Os3 C32 95.1(5)
C31 Os3 C13 94.7(6)
C32 Os3 C13 88.6(5)
C31 Os3 C1 103.8(5)
C32 Os3 C1 87.4(5)
C13 Os3 C1 161.4(5)
C31 Os3 Pt2 136.3(4)
C32 Os3 Pt2 119.3(4)
C13 Os3 Pt2 62.7(4)
C1 Os3 Pt2 103.8(3)
C31 Os3 Pt1 78.1(4)
C32 Os3 Pt1 165.8(4)
C13 Os3 Pt1 79.6(4)
C1 Os3 Pt1 106.2(3)
Pt2 Os3 Pt1 62.026(15)
C31 Os3 Os1 149.0(4)
C32 Os3 Os1 94.9(4)
C13 Os3 Os1 114.8(4)
C1 Os3 Os1 47.6(3)
Pt2 Os3 Os1 59.336(15)
Pt1 Os3 Os1 97.261(17)
C31 Os3 Os2 91.1(4)
C32 Os3 Os2 134.6(4)
C13 Os3 Os2 135.6(4)
C1 Os3 Os2 47.6(3)
Pt2 Os3 Os2 83.317(16)
Pt1 Os3 Os2 58.697(15)
Os1 Os3 Os2 61.549(16)
C48 P1 C40 107.8(6)
C48 P1 C44 109.9(7)
C40 P1 C44 108.1(6)
C48 P1 Pt1 106.1(4)
C40 P1 Pt1 109.1(4)
C44 P1 Pt1 115.5(4)
C56 P2 C52 110.9(6)
C56 P2 Pt2 113.3(5)
C52 P2 Pt2 114.0(4)
C56 P2 Os1 117.7(4)
C52 P2 Os1 121.9(4)
Pt2 P2 Os1 73.62(8)
C2 C1 Os3 138.2(8)
C2 C1 Os1 135.8(8)
Os3 C1 Os1 85.2(4)
C2 C1 Os2 88.5(7)
Os3 C1 Os2 85.9(4)
Os1 C1 Os2 87.4(4)
C1 C2 C3 123.8(10)
C1 C2 C4 121.0(11)
C3 C2 C4 113.1(10)
C1 C2 Os2 58.3(5)
C3 C2 Os2 113.8(8)
C4 C2 Os2 112.1(7)
C2 C3 H3A 109.5
C2 C3 H3B 109.5
H3A C3 H3B 109.5
C2 C3 H3C 109.5
H3A C3 H3C 109.5
H3B C3 H3C 109.5
C2 C4 H4A 109.5
C2 C4 H4B 109.5
H4A C4 H4B 109.5
C2 C4 H4C 109.5
H4A C4 H4C 109.5
H4B C4 H4C 109.5
O11 C11 Os1 177.3(12)
O12 C12 Os1 173.3(11)
O13 C13 Os3 168.3(12)
O13 C13 Pt2 116.0(11)
Os3 C13 Pt2 74.2(4)
O21 C21 Pt1 131.9(9)
O21 C21 Os2 139.9(10)
Pt1 C21 Os2 87.8(4)
O22 C22 Os2 176.2(11)
O23 C23 Os2 179.8(14)
O25 C25 Pt2 174.4(14)
O31 C31 Os3 179.4(13)
O32 C32 Os3 177.8(14)
C41 C40 C43 110.3(13)
C41 C40 C42 106.5(13)
C43 C40 C42 108.1(12)
C41 C40 P1 107.9(9)
C43 C40 P1 115.0(10)
C42 C40 P1 108.7(9)
C40 C41 H41A 109.5
C40 C41 H41B 109.5
H41A C41 H41B 109.5
C40 C41 H41C 109.5
H41A C41 H41C 109.5
H41B C41 H41C 109.5
C40 C42 H42A 109.5
C40 C42 H42B 109.5
H42A C42 H42B 109.5
C40 C42 H42C 109.5
H42A C42 H42C 109.5
H42B C42 H42C 109.5
C40 C43 H43A 109.5
C40 C43 H43B 109.5
H43A C43 H43B 109.5
C40 C43 H43C 109.5
H43A C43 H43C 109.5
H43B C43 H43C 109.5
C47 C44 C45 106.4(13)
C47 C44 C46 110.9(12)
C45 C44 C46 106.1(13)
C47 C44 P1 106.7(9)
C45 C44 P1 109.6(10)
C46 C44 P1 116.8(11)
C44 C45 H45A 109.5
C44 C45 H45B 109.5
H45A C45 H45B 109.5
C44 C45 H45C 109.5
H45A C45 H45C 109.5
H45B C45 H45C 109.5
C44 C46 H46A 109.5
C44 C46 H46B 109.5
H46A C46 H46B 109.5
C44 C46 H46C 109.5
H46A C46 H46C 109.5
H46B C46 H46C 109.5
C44 C47 H47A 109.5
C44 C47 H47B 109.5
H47A C47 H47B 109.5
C44 C47 H47C 109.5
H47A C47 H47C 109.5
H47B C47 H47C 109.5
C51 C48 C49 105.2(12)
C51 C48 C50 106.5(12)
C49 C48 C50 111.6(12)
C51 C48 P1 109.8(9)
C49 C48 P1 116.3(10)
C50 C48 P1 106.9(10)
C48 C49 H49A 109.5
C48 C49 H49B 109.5
H49A C49 H49B 109.5
C48 C49 H49C 109.5
H49A C49 H49C 109.5
H49B C49 H49C 109.5
C48 C50 H50A 109.5
C48 C50 H50B 109.5
H50A C50 H50B 109.5
C48 C50 H50C 109.5
H50A C50 H50C 109.5
H50B C50 H50C 109.5
C48 C51 H51A 109.5
C48 C51 H51B 109.5
H51A C51 H51B 109.5
C48 C51 H51C 109.5
H51A C51 H51C 109.5
H51B C51 H51C 109.5
C54 C52 C55 114.3(11)
C54 C52 C53 106.9(12)
C55 C52 C53 106.6(12)
C54 C52 P2 112.7(10)
C55 C52 P2 109.0(9)
C53 C52 P2 106.9(8)
C52 C53 H53A 109.5
C52 C53 H53B 109.5
H53A C53 H53B 109.5
C52 C53 H53C 109.5
H53A C53 H53C 109.5
H53B C53 H53C 109.5
C52 C54 H54A 109.5
C52 C54 H54B 109.5
H54A C54 H54B 109.5
C52 C54 H54C 109.5
H54A C54 H54C 109.5
H54B C54 H54C 109.5
C52 C55 H55A 109.5
C52 C55 H55B 109.5
H55A C55 H55B 109.5
C52 C55 H55C 109.5
H55A C55 H55C 109.5
H55B C55 H55C 109.5
C59 C56 C58 112.6(12)
C59 C56 C57 110.1(12)
C58 C56 C57 106.5(11)
C59 C56 P2 108.5(9)
C58 C56 P2 108.3(9)
C57 C56 P2 110.9(9)
C56 C57 H57A 109.5
C56 C57 H57B 109.5
H57A C57 H57B 109.5
C56 C57 H57C 109.5
H57A C57 H57C 109.5
H57B C57 H57C 109.5
C56 C58 H58A 109.5
C56 C58 H58B 109.5
H58A C58 H58B 109.5
C56 C58 H58C 109.5
H58A C58 H58C 109.5
H58B C58 H58C 109.5
C56 C59 H59A 109.5
C56 C59 H59B 109.5
H59A C59 H59B 109.5
C56 C59 H59C 109.5
H59A C59 H59C 109.5
H59B C59 H59C 109.5

loop_
_geom_bond_atom_site_label_1
_geom_bond_atom_site_label_2
_geom_bond_distance
Pt1 C21 1.973(11)
Pt1 P1 2.321(3)
Pt1 Os2 2.8027(6)
Pt1 Os3 2.8344(7)
Pt1 Pt2 2.8719(6)
Pt2 C25 1.822(13)
Pt2 P2 2.259(3)
Pt2 C13 2.528(13)
Pt2 Os3 2.7372(7)
Pt2 Os1 2.7674(6)
Os1 C11 1.895(13)
Os1 C12 1.898(12)
Os1 C1 2.111(10)
Os1 P2 2.358(3)
Os1 Os3 2.8503(6)
Os1 Os2 2.9338(6)
Os1 H1 1.76(2)
Os2 C23 1.859(11)
Os2 C22 1.882(11)
Os2 C21 2.067(11)
Os2 C1 2.135(10)
Os2 C2 2.508(10)
Os2 Os3 2.8833(6)
Os2 H1 1.75(2)
Os3 C31 1.883(12)
Os3 C32 1.926(12)
Os3 C13 1.942(12)
Os3 C1 2.098(10)
P1 C48 1.895(13)
P1 C40 1.906(12)
P1 C44 1.925(15)
P2 C56 1.872(12)
P2 C52 1.896(12)
O11 C11 1.132(14)
O12 C12 1.148(13)
O13 C13 1.159(14)
O21 C21 1.151(12)
O22 C22 1.140(13)
O23 C23 1.121(13)
O25 C25 1.147(14)
O31 C31 1.142(13)
O32 C32 1.135(13)
C1 C2 1.375(14)
C2 C3 1.500(16)
C2 C4 1.522(16)
C3 H3A 0.9600
C3 H3B 0.9600
C3 H3C 0.9600
C4 H4A 0.9600
C4 H4B 0.9600
C4 H4C 0.9600
C40 C41 1.52(2)
C40 C43 1.533(17)
C40 C42 1.541(18)
C41 H41A 0.9600
C41 H41B 0.9600
C41 H41C 0.9600
C42 H42A 0.9600
C42 H42B 0.9600
C42 H42C 0.9600
C43 H43A 0.9600
C43 H43B 0.9600
C43 H43C 0.9600
C44 C47 1.531(19)
C44 C45 1.54(2)
C44 C46 1.567(19)
C45 H45A 0.9600
C45 H45B 0.9600
C45 H45C 0.9600
C46 H46A 0.9600
C46 H46B 0.9600
C46 H46C 0.9600
C47 H47A 0.9600
C47 H47B 0.9600
C47 H47C 0.9600
C48 C51 1.53(2)
C48 C49 1.570(18)
C48 C50 1.62(2)
C49 H49A 0.9600
C49 H49B 0.9600
C49 H49C 0.9600
C50 H50A 0.9600
C50 H50B 0.9600
C50 H50C 0.9600
C51 H51A 0.9600
C51 H51B 0.9600
C51 H51C 0.9600
C52 C54 1.539(17)
C52 C55 1.542(17)
C52 C53 1.574(18)
C53 H53A 0.9600
C53 H53B 0.9600
C53 H53C 0.9600
C54 H54A 0.9600
C54 H54B 0.9600
C54 H54C 0.9600
C55 H55A 0.9600
C55 H55B 0.9600
C55 H55C 0.9600
C56 C59 1.51(2)
C56 C58 1.565(17)
C56 C57 1.598(18)
C57 H57A 0.9600
C57 H57B 0.9600
C57 H57C 0.9600
C58 H58A 0.9600
C58 H58B 0.9600
C58 H58C 0.9600
C59 H59A 0.9600
C59 H59B 0.9600
C59 H59C 0.9600
